data_1565580
loop_
_publ_author_name
'Duan, Chunbo'
'Xin, Ying'
'Wang, Zicheng'
'Zhang, Jing'
'Han, Chunmiao'
'Xu, Hui'

_publ_section_title
;
 High-efficiency hyperfluorescent white light-emitting diodes based on
 high-concentration-doped TADF sensitizer matrices <i>via</i> spatial and
 energy gap effects.
;
_journal_issue 1
_journal_name_full 'Chemical science'
_journal_page_first 159
_journal_page_last 169
_journal_paper_doi 10.1039/d1sc05753g
_journal_volume 13
_journal_year 2021
_chemical_formula_moiety 'C33 H23 N4 O P'
_chemical_formula_sum 'C33 H23 N4 O P'
_chemical_formula_weight 522.52
_space_group_crystal_system orthorhombic
_space_group_IT_number 61
_space_group_name_Hall '-P 2ac 2ab'
_space_group_name_H-M_alt 'P b c a'
_atom_sites_solution_hydrogens geom
_audit_creation_date 2020-11-17
_audit_creation_method
;
Olex2 1.2
(compiled 2018.05.29 svn.r3508 for OlexSys, GUI svn.r5506)
;
_audit_update_record
;
2021-07-28 deposited with the CCDC.	2021-11-25 downloaded from the CCDC.
;
_cell_angle_alpha 90.000(5)
_cell_angle_beta 90.000(5)
_cell_angle_gamma 90.000(5)
_cell_formula_units_Z 8
_cell_length_a 8.265(5)
_cell_length_b 23.677(5)
_cell_length_c 26.571(5)
_cell_measurement_reflns_used 2796
_cell_measurement_temperature 293(2)
_cell_measurement_theta_max 23.979
_cell_measurement_theta_min 2.873
_cell_volume 5200(3)
_computing_cell_refinement 'SAINT V8.40A (?, 2016)'
_computing_data_reduction 'SAINT V8.40A (?, 2016)'
_computing_molecular_graphics 'Olex2 (Dolomanov et al., 2009)'
_computing_publication_material 'Olex2 (Dolomanov et al., 2009)'
_computing_structure_refinement 'ShelXL (Sheldrick, 2015)'
_diffrn_ambient_temperature 293(2)
_diffrn_measured_fraction_theta_full 0.999
_diffrn_measured_fraction_theta_max 0.998
_diffrn_measurement_device_type 'Bruker P4'
_diffrn_measurement_method '\w scans'
_diffrn_radiation_monochromator graphite
_diffrn_radiation_type MoK\a
_diffrn_radiation_wavelength 0.71069
_diffrn_reflns_av_R_equivalents 0.1186
_diffrn_reflns_av_unetI/netI 0.1035
_diffrn_reflns_Laue_measured_fraction_full 0.999
_diffrn_reflns_Laue_measured_fraction_max 0.998
_diffrn_reflns_limit_h_max 5
_diffrn_reflns_limit_h_min -10
_diffrn_reflns_limit_k_max 29
_diffrn_reflns_limit_k_min -28
_diffrn_reflns_limit_l_max 33
_diffrn_reflns_limit_l_min -33
_diffrn_reflns_number 25361
_diffrn_reflns_point_group_measured_fraction_full 0.999
_diffrn_reflns_point_group_measured_fraction_max 0.998
_diffrn_reflns_theta_full 25.240
_diffrn_reflns_theta_max 26.350
_diffrn_reflns_theta_min 1.883
_exptl_absorpt_coefficient_mu 0.141
_exptl_absorpt_correction_T_max 0.997
_exptl_absorpt_correction_T_min 0.972
_exptl_absorpt_correction_type none
_exptl_absorpt_process_details
'SADABS-2016/2 (Bruker,2016/2) was used for absorption correction. wR2(int) was 0.1414 before and 0.0778 after correction. The Ratio of minimum to maximum transmission is 0.6778. The \l/2 correction factor is Not present.'
_exptl_crystal_colour colourless
_exptl_crystal_colour_primary colourless
_exptl_crystal_density_diffrn 1.335
_exptl_crystal_description block
_exptl_crystal_F_000 2176
_exptl_crystal_size_max 0.304
_exptl_crystal_size_mid 0.166
_exptl_crystal_size_min 0.02
_refine_diff_density_max 0.762
_refine_diff_density_min -1.097
_refine_diff_density_rms 0.261
_refine_ls_extinction_method none
_refine_ls_goodness_of_fit_ref 1.024
_refine_ls_hydrogen_treatment constr
_refine_ls_matrix_type full
_refine_ls_number_parameters 352
_refine_ls_number_reflns 5295
_refine_ls_number_restraints 0
_refine_ls_restrained_S_all 1.024
_refine_ls_R_factor_all 0.1622
_refine_ls_R_factor_gt 0.0721
_refine_ls_shift/su_max 0.000
_refine_ls_shift/su_mean 0.000
_refine_ls_structure_factor_coef Fsqd
_refine_ls_weighting_details 'w=1/[\s^2^(Fo^2^)+(0.1125P)^2^] where P=(Fo^2^+2Fc^2^)/3'
_refine_ls_weighting_scheme calc
_refine_ls_wR_factor_gt 0.1657
_refine_ls_wR_factor_ref 0.2307
_reflns_Friedel_coverage 0.000
_reflns_number_gt 2643
_reflns_number_total 5308
_reflns_threshold_expression 'I > 2\s(I)'
_cod_data_source_file d1sc05753g2.cif
_cod_data_source_block 1
_cod_depositor_comments 'Adding full bibliography for 1565578--1565580.cif.'
_cod_database_code 1565580
_shelx_shelxl_version_number 2018/3
_shelx_space_group_comment
;
The symmetry employed for this shelxl refinement is uniquely defined
by the following loop, which should always be used as a source of
symmetry information in preference to the above space-group names.
They are only intended as comments.
;
_shelx_estimated_absorpt_t_max 0.997
_shelx_estimated_absorpt_t_min 0.958
_olex2_refinement_description
;
1. Fixed Uiso
 At 1.2 times of:
  All C(H) groups
2.a Aromatic/amide H refined with riding coordinates:
 C16(H16), C2(H2), C17(H17), C18(H18), C8(H8), C33(H33), C11(H11), C5(H5),
 C9(H9), C10(H10), C26(H26), C19(H19), C20(H20), C4(H4), C29(H29), C3(H3),
 C30(H30), C22(H22), C32(H32), C31(H31), C25(H25), C23(H23), C24(H24)
;
_olex2_submission_special_instructions 'No special instructions were received'

loop_
_space_group_symop_operation_xyz
'x, y, z'
'-x+1/2, -y, z+1/2'
'x+1/2, -y+1/2, -z'
'-x, y+1/2, -z+1/2'
'-x, -y, -z'
'x-1/2, y, -z-1/2'
'-x-1/2, y-1/2, z'
'x, -y-1/2, z-1/2'

loop_
_atom_site_label
_atom_site_type_symbol
_atom_site_fract_x
_atom_site_fract_y
_atom_site_fract_z
_atom_site_U_iso_or_equiv
_atom_site_adp_type
_atom_site_occupancy
_atom_site_site_symmetry_order
_atom_site_calc_flag
_atom_site_refinement_flags_posn
_atom_site_refinement_flags_adp
_atom_site_refinement_flags_occupancy
_atom_site_disorder_assembly
_atom_site_disorder_group
P1 P 0.73296(13) -0.10753(4) 0.43552(3) 0.0377(3) Uani 1 1 d . . . . .
O1 O 0.8526(3) -0.07701(11) 0.46637(9) 0.0499(7) Uani 1 1 d . . . . .
N3 N 0.6820(4) -0.12479(12) 0.33503(11) 0.0429(8) Uani 1 1 d . . . . .
N4 N 0.8006(4) -0.06828(12) 0.27103(11) 0.0417(8) Uani 1 1 d . . . . .
N2 N 0.8450(4) -0.04626(12) 0.35754(11) 0.0415(8) Uani 1 1 d . . . . .
N1 N 0.9501(4) 0.01109(12) 0.29531(11) 0.0406(8) Uani 1 1 d . . . . .
C16 C 0.5009(5) -0.07230(15) 0.50081(14) 0.0432(10) Uani 1 1 d . . . . .
H16 H 0.585923 -0.071721 0.523748 0.052 Uiso 1 1 calc R . . . .
C27 C 0.7142(5) -0.11234(15) 0.28627(13) 0.0387(9) Uani 1 1 d . . . . .
C28 C 0.6493(5) -0.15229(16) 0.24839(15) 0.0453(10) Uani 1 1 d . . . . .
C1 C 0.9851(5) 0.03027(14) 0.24547(14) 0.0412(10) Uani 1 1 d . . . . .
C6 C 1.0793(5) 0.07932(15) 0.24944(14) 0.0437(10) Uani 1 1 d . . . . .
C15 C 0.5284(5) -0.09059(14) 0.45173(13) 0.0370(9) Uani 1 1 d . . . . .
C2 C 0.9435(6) 0.00799(16) 0.19887(14) 0.0499(11) Uani 1 1 d . . . . .
H2 H 0.881150 -0.024579 0.196214 0.060 Uiso 1 1 calc R . . . .
C17 C 0.3488(5) -0.05504(15) 0.51574(16) 0.0468(11) Uani 1 1 d . . . . .
H17 H 0.332711 -0.042340 0.548482 0.056 Uiso 1 1 calc R . . . .
C12 C 1.0218(5) 0.05012(14) 0.33003(14) 0.0412(10) Uani 1 1 d . . . . .
C13 C 0.8613(5) -0.03602(15) 0.30780(14) 0.0394(9) Uani 1 1 d . . . . .
C18 C 0.2214(6) -0.05643(16) 0.48280(17) 0.0533(11) Uani 1 1 d . . . . .
H18 H 0.119039 -0.044735 0.492971 0.064 Uiso 1 1 calc R . . . .
C7 C 1.1008(5) 0.09215(15) 0.30212(15) 0.0444(10) Uani 1 1 d . . . . .
C14 C 0.7530(5) -0.09059(14) 0.36778(13) 0.0377(9) Uani 1 1 d . . . . .
C8 C 1.1829(6) 0.13567(17) 0.32620(17) 0.0581(12) Uani 1 1 d . . . . .
H8 H 1.235257 0.163605 0.307744 0.070 Uiso 1 1 calc R . . . .
C33 C 0.6646(6) -0.14171(18) 0.19745(15) 0.0602(13) Uani 1 1 d . . . . .
H33 H 0.712748 -0.108370 0.186607 0.072 Uiso 1 1 calc R . . . .
C21 C 0.7579(6) -0.18270(16) 0.43833(14) 0.0463(10) Uani 1 1 d . . . . .
C11 C 1.0251(5) 0.05081(16) 0.38249(14) 0.0484(11) Uani 1 1 d . . . . .
H11 H 0.973578 0.022970 0.401281 0.058 Uiso 1 1 calc R . . . .
C5 C 1.1346(6) 0.10626(17) 0.20599(16) 0.0549(12) Uani 1 1 d . . . . .
H5 H 1.198521 0.138495 0.208226 0.066 Uiso 1 1 calc R . . . .
C9 C 1.1851(6) 0.13647(19) 0.37791(18) 0.0644(13) Uani 1 1 d . . . . .
H9 H 1.238734 0.165419 0.394674 0.077 Uiso 1 1 calc R . . . .
C10 C 1.1077(6) 0.09438(18) 0.40544(17) 0.0585(12) Uani 1 1 d . . . . .
H10 H 1.111749 0.095686 0.440399 0.070 Uiso 1 1 calc R . . . .
C26 C 0.6494(6) -0.22039(17) 0.41657(17) 0.0675(14) Uani 1 1 d . . . . .
H26 H 0.557993 -0.207152 0.399902 0.081 Uiso 1 1 calc R . . . .
C19 C 0.2468(6) -0.07543(19) 0.43429(18) 0.0627(13) Uani 1 1 d . . . . .
H19 H 0.160856 -0.076710 0.411735 0.075 Uiso 1 1 calc R . . . .
C20 C 0.3979(5) -0.09243(17) 0.41905(16) 0.0531(11) Uani 1 1 d . . . . .
H20 H 0.412873 -0.105363 0.386336 0.064 Uiso 1 1 calc R . . . .
C4 C 1.0931(6) 0.08436(18) 0.15979(17) 0.0627(13) Uani 1 1 d . . . . .
H4 H 1.128743 0.102023 0.130572 0.075 Uiso 1 1 calc R . . . .
C29 C 0.5749(6) -0.20179(17) 0.26355(17) 0.0624(13) Uani 1 1 d . . . . .
H29 H 0.562482 -0.209419 0.297664 0.075 Uiso 1 1 calc R . . . .
C3 C 0.9985(6) 0.03621(18) 0.15648(15) 0.0577(12) Uani 1 1 d . . . . .
H3 H 0.971052 0.022388 0.124846 0.069 Uiso 1 1 calc R . . . .
C30 C 0.5192(7) -0.2398(2) 0.22839(19) 0.0775(16) Uani 1 1 d . . . . .
H30 H 0.469697 -0.273023 0.238887 0.093 Uiso 1 1 calc R . . . .
C22 C 0.8920(7) -0.2029(2) 0.46291(16) 0.0740(16) Uani 1 1 d . . . . .
H22 H 0.964481 -0.177677 0.477430 0.089 Uiso 1 1 calc R . . . .
C32 C 0.6089(7) -0.1802(2) 0.16265(17) 0.0749(16) Uani 1 1 d . . . . .
H32 H 0.620977 -0.172779 0.128479 0.090 Uiso 1 1 calc R . . . .
C31 C 0.5364(7) -0.2289(2) 0.17782(19) 0.0758(15) Uani 1 1 d . . . . .
H31 H 0.498786 -0.254683 0.154151 0.091 Uiso 1 1 calc R . . . .
C25 C 0.6792(9) -0.2783(2) 0.4200(2) 0.096(2) Uani 1 1 d . . . . .
H25 H 0.608540 -0.304039 0.405313 0.115 Uiso 1 1 calc R . . . .
C23 C 0.9208(10) -0.2600(3) 0.4664(2) 0.115(3) Uani 1 1 d . . . . .
H23 H 1.012313 -0.273362 0.482912 0.138 Uiso 1 1 calc R . . . .
C24 C 0.8135(11) -0.2969(2) 0.4453(2) 0.115(3) Uani 1 1 d . . . . .
H24 H 0.832001 -0.335536 0.448151 0.138 Uiso 1 1 calc R . . . .

loop_
_atom_site_aniso_label
_atom_site_aniso_U_11
_atom_site_aniso_U_22
_atom_site_aniso_U_33
_atom_site_aniso_U_23
_atom_site_aniso_U_13
_atom_site_aniso_U_12
P1 0.0380(7) 0.0402(5) 0.0349(5) 0.0031(4) -0.0014(5) -0.0002(5)
O1 0.0421(18) 0.0613(17) 0.0462(16) -0.0036(13) -0.0054(14) -0.0071(14)
N3 0.049(2) 0.0416(17) 0.0381(17) 0.0030(14) 0.0027(17) -0.0039(16)
N4 0.043(2) 0.0415(17) 0.0401(17) 0.0015(14) 0.0028(16) -0.0001(15)
N2 0.044(2) 0.0402(17) 0.0403(18) 0.0055(13) 0.0032(16) 0.0001(15)
N1 0.045(2) 0.0404(17) 0.0365(17) 0.0063(13) 0.0046(16) -0.0014(15)
C16 0.044(3) 0.044(2) 0.042(2) 0.0027(16) -0.004(2) 0.0010(19)
C27 0.037(2) 0.040(2) 0.039(2) 0.0009(16) 0.0015(18) 0.0062(18)
C28 0.047(3) 0.047(2) 0.042(2) -0.0065(18) -0.002(2) 0.0006(19)
C1 0.046(3) 0.040(2) 0.037(2) 0.0080(16) 0.008(2) 0.0058(19)
C6 0.041(3) 0.044(2) 0.046(2) 0.0101(18) 0.008(2) 0.0053(19)
C15 0.036(2) 0.0358(18) 0.039(2) 0.0040(15) 0.0016(19) 0.0001(17)
C2 0.063(3) 0.046(2) 0.041(2) 0.0042(18) 0.007(2) 0.003(2)
C17 0.049(3) 0.042(2) 0.049(2) -0.0022(18) 0.004(2) -0.001(2)
C12 0.037(3) 0.038(2) 0.048(2) -0.0003(17) -0.001(2) 0.0013(18)
C13 0.040(3) 0.0404(19) 0.038(2) 0.0073(16) 0.004(2) 0.0074(18)
C18 0.043(3) 0.054(2) 0.064(3) -0.004(2) 0.010(2) 0.004(2)
C7 0.039(3) 0.042(2) 0.052(2) 0.0056(18) 0.007(2) 0.0024(18)
C14 0.037(2) 0.0343(18) 0.042(2) 0.0024(15) 0.0031(19) 0.0007(18)
C8 0.058(3) 0.049(2) 0.067(3) 0.004(2) 0.000(3) -0.012(2)
C33 0.074(4) 0.063(3) 0.044(2) 0.000(2) -0.002(3) -0.010(2)
C21 0.059(3) 0.045(2) 0.034(2) 0.0054(16) 0.005(2) 0.006(2)
C11 0.052(3) 0.051(2) 0.041(2) -0.0002(18) -0.002(2) -0.006(2)
C5 0.056(3) 0.049(2) 0.060(3) 0.010(2) 0.015(2) 0.002(2)
C9 0.066(4) 0.062(3) 0.065(3) -0.010(2) -0.001(3) -0.011(2)
C10 0.059(3) 0.069(3) 0.047(2) 0.002(2) -0.004(2) -0.007(2)
C26 0.088(4) 0.044(2) 0.071(3) 0.006(2) 0.006(3) -0.004(3)
C19 0.044(3) 0.082(3) 0.062(3) -0.008(2) -0.013(3) 0.014(3)
C20 0.042(3) 0.074(3) 0.044(2) -0.007(2) -0.002(2) 0.008(2)
C4 0.079(4) 0.057(3) 0.052(3) 0.014(2) 0.020(3) 0.007(3)
C29 0.078(4) 0.053(3) 0.056(3) -0.004(2) 0.002(3) -0.013(2)
C3 0.071(4) 0.061(3) 0.042(2) 0.010(2) 0.008(2) 0.008(2)
C30 0.101(5) 0.063(3) 0.068(3) -0.008(2) -0.006(3) -0.025(3)
C22 0.102(5) 0.064(3) 0.056(3) 0.004(2) -0.011(3) 0.029(3)
C32 0.096(5) 0.085(3) 0.044(2) -0.009(2) -0.012(3) -0.016(3)
C31 0.081(4) 0.081(3) 0.065(3) -0.021(3) -0.009(3) -0.005(3)
C25 0.155(7) 0.049(3) 0.083(4) 0.002(3) 0.018(4) -0.012(3)
C23 0.190(8) 0.085(4) 0.070(4) 0.002(3) -0.034(4) 0.073(5)
C24 0.221(10) 0.051(3) 0.073(4) 0.015(3) 0.008(5) 0.037(4)

loop_
_atom_type_symbol
_atom_type_description
_atom_type_scat_dispersion_real
_atom_type_scat_dispersion_imag
_atom_type_scat_source
C C 0.0033 0.0016 'International Tables Vol C Tables 4.2.6.8 and 6.1.1.4'
H H 0.0000 0.0000 'International Tables Vol C Tables 4.2.6.8 and 6.1.1.4'
N N 0.0061 0.0033 'International Tables Vol C Tables 4.2.6.8 and 6.1.1.4'
O O 0.0106 0.0060 'International Tables Vol C Tables 4.2.6.8 and 6.1.1.4'
P P 0.1023 0.0942 'International Tables Vol C Tables 4.2.6.8 and 6.1.1.4'

loop_
_geom_angle_atom_site_label_1
_geom_angle_atom_site_label_2
_geom_angle_atom_site_label_3
_geom_angle
_geom_angle_site_symmetry_1
_geom_angle_site_symmetry_3
_geom_angle_publ_flag
O1 P1 C15 112.96(17) . . ?
O1 P1 C14 111.99(17) . . ?
O1 P1 C21 112.72(19) . . ?
C15 P1 C14 105.66(18) . . ?
C15 P1 C21 108.72(19) . . ?
C21 P1 C14 104.19(16) . . ?
C14 N3 C27 114.1(3) . . ?
C27 N4 C13 115.3(3) . . ?
C14 N2 C13 113.6(3) . . ?
C1 N1 C12 107.9(3) . . ?
C13 N1 C1 126.1(3) . . ?
C13 N1 C12 126.0(3) . . ?
C17 C16 C15 120.6(4) . . ?
N3 C27 C28 116.1(3) . . ?
N4 C27 N3 124.6(3) . . ?
N4 C27 C28 119.3(3) . . ?
C33 C28 C27 121.1(4) . . ?
C33 C28 C29 118.6(4) . . ?
C29 C28 C27 120.3(4) . . ?
C6 C1 N1 107.8(3) . . ?
C2 C1 N1 130.9(3) . . ?
C2 C1 C6 121.3(3) . . ?
C1 C6 C7 108.4(3) . . ?
C5 C6 C1 119.9(4) . . ?
C5 C6 C7 131.7(4) . . ?
C16 C15 P1 116.7(3) . . ?
C20 C15 P1 125.3(3) . . ?
C20 C15 C16 118.0(4) . . ?
C3 C2 C1 117.4(4) . . ?
C18 C17 C16 120.6(4) . . ?
C7 C12 N1 108.0(3) . . ?
C11 C12 N1 131.2(3) . . ?
C11 C12 C7 120.7(4) . . ?
N4 C13 N2 125.1(3) . . ?
N4 C13 N1 119.2(3) . . ?
N2 C13 N1 115.8(3) . . ?
C17 C18 C19 119.1(4) . . ?
C12 C7 C6 107.8(3) . . ?
C8 C7 C6 131.5(4) . . ?
C8 C7 C12 120.7(4) . . ?
N3 C14 P1 117.8(3) . . ?
N2 C14 P1 115.0(3) . . ?
N2 C14 N3 127.1(3) . . ?
C9 C8 C7 118.5(4) . . ?
C32 C33 C28 120.5(4) . . ?
C26 C21 P1 123.0(3) . . ?
C22 C21 P1 117.3(4) . . ?
C22 C21 C26 119.6(4) . . ?
C10 C11 C12 117.4(4) . . ?
C4 C5 C6 118.9(4) . . ?
C8 C9 C10 120.6(4) . . ?
C11 C10 C9 122.1(4) . . ?
C21 C26 C25 119.3(5) . . ?
C20 C19 C18 120.6(4) . . ?
C19 C20 C15 120.9(4) . . ?
C5 C4 C3 120.5(4) . . ?
C30 C29 C28 120.3(4) . . ?
C4 C3 C2 122.0(4) . . ?
C31 C30 C29 120.4(5) . . ?
C21 C22 C23 120.9(6) . . ?
C31 C32 C33 120.6(5) . . ?
C32 C31 C30 119.6(5) . . ?
C24 C25 C26 119.4(6) . . ?
C24 C23 C22 119.3(6) . . ?
C23 C24 C25 121.4(5) . . ?

loop_
_geom_bond_atom_site_label_1
_geom_bond_atom_site_label_2
_geom_bond_distance
_geom_bond_site_symmetry_2
_geom_bond_publ_flag
P1 O1 1.474(3) . ?
P1 C15 1.790(4) . ?
P1 C14 1.851(4) . ?
P1 C21 1.793(4) . ?
N3 C27 1.355(4) . ?
N3 C14 1.326(5) . ?
N4 C27 1.327(5) . ?
N4 C13 1.338(5) . ?
N2 C13 1.351(4) . ?
N2 C14 1.324(5) . ?
N1 C1 1.430(4) . ?
N1 C12 1.434(4) . ?
N1 C13 1.376(4) . ?
C16 C15 1.393(5) . ?
C16 C17 1.380(6) . ?
C27 C28 1.482(5) . ?
C28 C33 1.382(6) . ?
C28 C29 1.383(6) . ?
C1 C6 1.402(5) . ?
C1 C2 1.389(5) . ?
C6 C7 1.443(5) . ?
C6 C5 1.396(5) . ?
C15 C20 1.385(5) . ?
C2 C3 1.386(5) . ?
C17 C18 1.370(6) . ?
C12 C7 1.402(5) . ?
C12 C11 1.394(5) . ?
C18 C19 1.382(6) . ?
C7 C8 1.390(6) . ?
C8 C9 1.374(6) . ?
C33 C32 1.377(6) . ?
C21 C26 1.391(6) . ?
C21 C22 1.373(6) . ?
C11 C10 1.379(5) . ?
C5 C4 1.376(6) . ?
C9 C10 1.392(6) . ?
C26 C25 1.397(6) . ?
C19 C20 1.373(6) . ?
C4 C3 1.385(6) . ?
C29 C30 1.376(6) . ?
C30 C31 1.375(7) . ?
C22 C23 1.376(7) . ?
C32 C31 1.361(7) . ?
C25 C24 1.370(9) . ?
C23 C24 1.365(9) . ?
